data_4024415
loop_
_publ_author_name
'Johannes Heppekausen'
'Thomas M. Klap\"otke'
'Stefan M. Sproll'

_publ_contact_author_address
;
Department Chemie
Ludwig-Maximilians Universit\"at
Butenandtstra\&se 5-13 (Haus D)
D-81377 M\"unchen
Bundesrepublik Deutschland
;
_publ_contact_author_email tmk@cup.uni-muenchen.de
_publ_contact_author_fax +49-89-2180-77491
_publ_contact_author_name 'Thomas M. Klapo\"tke'
_publ_contact_author_phone +49-89-2180-77492
_publ_section_title
;
Synthesis of Functionalized Tetrazenes as Energetic Compounds
;
_journal_name_full 'Journal of Organic Chemistry'
_journal_page_first 2460
_journal_page_last 2466
_journal_paper_doi 10.1021/jo802738c
_journal_volume 74
_journal_year 2009
_chemical_formula_moiety 'C14 H24 N12 O4'
_chemical_formula_sum 'C14 H24 N12 O4'
_chemical_formula_weight 424.45
_chemical_name_common 'Bis(1,1'-methyl-1,1'-(iso-propyl-2-(1H-tetrazolyl) acetate))tetrazene'
_space_group_IT_number 2
_symmetry_cell_setting triclinic
_symmetry_space_group_name_Hall '-P 1'
_symmetry_space_group_name_H-M 'P -1'
_atom_sites_solution_hydrogens geom
_atom_sites_solution_primary direct
_atom_sites_solution_secondary difmap
_audit_author_name 'Thomas M. Klap\"otke'
_audit_creation_method SHELXL-97
_cell_angle_alpha 114.736(5)
_cell_angle_beta 94.422(4)
_cell_angle_gamma 92.195(4)
_cell_formula_units_Z 1
_cell_length_a 6.2353(3)
_cell_length_b 9.1720(4)
_cell_length_c 9.7460(6)
_cell_measurement_reflns_used 6611
_cell_measurement_temperature 200(2)
_cell_measurement_theta_max 29.9995
_cell_measurement_theta_min 3.8132
_cell_volume 503.19(5)
_computing_structure_refinement 'SHELXL-97 (Sheldrick, 1997)'
_diffrn_ambient_temperature 200(2)
_diffrn_measured_fraction_theta_full 0.998
_diffrn_measured_fraction_theta_max 0.998
_diffrn_measurement_device_type 'Oxford Xcalibur 3CCD'
_diffrn_measurement_method omega-scan
_diffrn_radiation_monochromator graphite
_diffrn_radiation_source 'fine-focus sealed tube'
_diffrn_radiation_type MoK\a
_diffrn_radiation_wavelength 0.71073
_diffrn_reflns_av_R_equivalents 0.0260
_diffrn_reflns_av_sigmaI/netI 0.0204
_diffrn_reflns_limit_h_max 7
_diffrn_reflns_limit_h_min -7
_diffrn_reflns_limit_k_max 11
_diffrn_reflns_limit_k_min -11
_diffrn_reflns_limit_l_max 12
_diffrn_reflns_limit_l_min -12
_diffrn_reflns_number 12103
_diffrn_reflns_theta_full 26.50
_diffrn_reflns_theta_max 26.50
_diffrn_reflns_theta_min 3.82
_exptl_absorpt_coefficient_mu 0.108
_exptl_absorpt_correction_T_max 1.00000
_exptl_absorpt_correction_T_min 0.92827
_exptl_absorpt_correction_type multi-scan
_exptl_absorpt_process_details
;
CrysAlis RED, Oxford Diffraction Ltd.,
Version 1.171.32.5 (release 08-05-2007 CrysAlis171 .NET)
(compiled May  8 2007,13:10:02)
Empirical absorption correction using spherical harmonics,
 implemented in SCALE3 ABSPACK scaling algorithm.
;
_exptl_crystal_colour colorless
_exptl_crystal_density_diffrn 1.401
_exptl_crystal_density_method 'not measured'
_exptl_crystal_description bloc
_exptl_crystal_F_000 224
_exptl_crystal_size_max 0.2
_exptl_crystal_size_mid 0.1
_exptl_crystal_size_min 0.1
_refine_diff_density_max 0.200
_refine_diff_density_min -0.199
_refine_diff_density_rms 0.039
_refine_ls_extinction_method none
_refine_ls_goodness_of_fit_ref 1.112
_refine_ls_hydrogen_treatment mixed
_refine_ls_matrix_type full
_refine_ls_number_parameters 161
_refine_ls_number_reflns 2072
_refine_ls_number_restraints 0
_refine_ls_restrained_S_all 1.112
_refine_ls_R_factor_all 0.0407
_refine_ls_R_factor_gt 0.0302
_refine_ls_shift/su_max 0.000
_refine_ls_shift/su_mean 0.000
_refine_ls_structure_factor_coef Fsqd
_refine_ls_weighting_details 'calc w=1/[\s^2^(Fo^2^)+(0.0482P)^2^+0.0487P] where P=(Fo^2^+2Fc^2^)/3'
_refine_ls_weighting_scheme calc
_refine_ls_wR_factor_gt 0.0796
_refine_ls_wR_factor_ref 0.0858
_reflns_number_gt 1602
_reflns_number_total 2072
_reflns_threshold_expression >2\s(I)
_cod_data_source_file jo802738c_si_003.cif
_cod_data_source_block bis(11-methyl-11-(iso-propyl-2-(1H-tetrazolyl)acetate))tetrazene
_cod_original_sg_symbol_H-M P-1
_cod_database_code 4024415

loop_
_symmetry_equiv_pos_as_xyz
'x, y, z'
'-x, -y, -z'

loop_
_atom_site_label
_atom_site_type_symbol
_atom_site_fract_x
_atom_site_fract_y
_atom_site_fract_z
_atom_site_U_iso_or_equiv
_atom_site_adp_type
_atom_site_occupancy
_atom_site_symmetry_multiplicity
_atom_site_calc_flag
_atom_site_refinement_flags
_atom_site_disorder_assembly
_atom_site_disorder_group
C1 C 0.39748(19) 1.12146(13) 0.18778(13) 0.0161(3) Uani 1 1 d . . .
C2 C 0.2575(2) 1.20707(16) -0.00751(15) 0.0221(3) Uani 1 1 d . . .
H2A H 0.1235 1.1924 -0.0730 0.033 Uiso 0.10(2) 1 calc PR . .
H2B H 0.3757 1.1658 -0.0705 0.033 Uiso 0.10(2) 1 calc PR . .
H2C H 0.2908 1.3219 0.0582 0.033 Uiso 0.10(2) 1 calc PR . .
C3 C 0.20631(19) 1.00833(15) 0.35085(14) 0.0178(3) Uani 1 1 d . . .
C4 C 0.17199(19) 0.82688(15) 0.26681(13) 0.0187(3) Uani 1 1 d . . .
C5 C -0.0532(2) 0.60266(15) 0.25571(16) 0.0236(3) Uani 1 1 d . . .
C6 C -0.2818(2) 0.58827(18) 0.2896(2) 0.0403(4) Uani 1 1 d . . .
H6A H -0.3739 0.6409 0.2408 0.061 Uiso 1 1 calc R . .
H6B H -0.2886 0.6402 0.3997 0.061 Uiso 1 1 calc R . .
H6C H -0.3322 0.4742 0.2505 0.061 Uiso 1 1 calc R . .
C7 C 0.0999(2) 0.52423(16) 0.32667(16) 0.0287(3) Uani 1 1 d . . .
H7A H 0.2461 0.5369 0.3007 0.043 Uiso 1 1 calc R . .
H7B H 0.0545 0.4094 0.2881 0.043 Uiso 1 1 calc R . .
H7C H 0.0987 0.5754 0.4373 0.043 Uiso 1 1 calc R . .
N1 N 0.38319(15) 1.07306(12) 0.30028(11) 0.0173(2) Uani 1 1 d . . .
N2 N 0.58421(16) 1.10136(12) 0.37743(12) 0.0209(2) Uani 1 1 d . . .
N3 N 0.70717(16) 1.16487(12) 0.31340(12) 0.0218(2) Uani 1 1 d . . .
N4 N 0.59671(16) 1.17902(12) 0.19366(11) 0.0194(2) Uani 1 1 d . . .
N5 N 0.23123(16) 1.11928(12) 0.08620(11) 0.0187(2) Uani 1 1 d . . .
N6 N 0.06475(16) 1.00391(11) 0.05432(11) 0.0169(2) Uani 1 1 d . . .
O1 O 0.27637(14) 0.74282(10) 0.16909(10) 0.0260(2) Uani 1 1 d . . .
O2 O 0.00683(13) 0.77695(10) 0.31949(10) 0.0212(2) Uani 1 1 d . . .
H2AA H 0.391(3) 1.2715(18) 0.0293(17) 0.021(4) Uiso 0.90(2) 1 d P . .
H2BB H 0.133(2) 1.2727(18) 0.0031(16) 0.017(4) Uiso 0.90(2) 1 d P . .
H3A H 0.241(2) 1.0333(16) 0.4542(16) 0.020(3) Uiso 1 1 d . . .
H3B H 0.079(2) 1.0531(14) 0.3343(13) 0.012(3) Uiso 1 1 d . . .
H3CC H 0.260(2) 1.1259(18) -0.1148(17) 0.016(4) Uiso 0.90(2) 1 d P . .
H5 H -0.045(2) 0.5569(15) 0.1475(16) 0.016(3) Uiso 1 1 d . . .

loop_
_atom_site_aniso_label
_atom_site_aniso_U_11
_atom_site_aniso_U_22
_atom_site_aniso_U_33
_atom_site_aniso_U_23
_atom_site_aniso_U_13
_atom_site_aniso_U_12
C1 0.0182(6) 0.0147(6) 0.0157(6) 0.0069(5) 0.0006(5) 0.0007(5)
C2 0.0232(7) 0.0239(7) 0.0231(7) 0.0154(6) -0.0038(5) -0.0039(6)
C3 0.0157(6) 0.0237(6) 0.0166(6) 0.0114(5) 0.0010(5) 0.0009(5)
C4 0.0177(6) 0.0244(6) 0.0188(6) 0.0142(5) -0.0001(5) 0.0022(5)
C5 0.0268(7) 0.0173(6) 0.0260(7) 0.0091(5) 0.0014(5) -0.0014(5)
C6 0.0271(8) 0.0255(7) 0.0704(11) 0.0230(8) 0.0034(7) -0.0041(6)
C7 0.0303(8) 0.0265(7) 0.0323(7) 0.0153(6) 0.0044(6) 0.0021(6)
N1 0.0148(5) 0.0217(5) 0.0168(5) 0.0100(4) -0.0015(4) 0.0000(4)
N2 0.0161(5) 0.0257(6) 0.0216(5) 0.0119(5) -0.0039(4) -0.0017(4)
N3 0.0195(6) 0.0247(6) 0.0222(6) 0.0118(5) -0.0020(4) -0.0006(4)
N4 0.0181(5) 0.0214(5) 0.0197(5) 0.0101(4) -0.0005(4) -0.0002(4)
N5 0.0177(5) 0.0211(5) 0.0197(5) 0.0123(4) -0.0030(4) -0.0038(4)
N6 0.0166(5) 0.0181(5) 0.0161(5) 0.0075(4) 0.0005(4) 0.0009(4)
O1 0.0280(5) 0.0262(5) 0.0283(5) 0.0142(4) 0.0102(4) 0.0076(4)
O2 0.0208(5) 0.0186(5) 0.0250(5) 0.0101(4) 0.0035(4) -0.0011(4)

loop_
_atom_type_symbol
_atom_type_description
_atom_type_scat_dispersion_real
_atom_type_scat_dispersion_imag
_atom_type_scat_source
C C 0.0033 0.0016 'International Tables Vol C Tables 4.2.6.8 and 6.1.1.4'
H H 0.0000 0.0000 'International Tables Vol C Tables 4.2.6.8 and 6.1.1.4'
N N 0.0061 0.0033 'International Tables Vol C Tables 4.2.6.8 and 6.1.1.4'
O O 0.0106 0.0060 'International Tables Vol C Tables 4.2.6.8 and 6.1.1.4'

loop_
_geom_angle_atom_site_label_1
_geom_angle_atom_site_label_2
_geom_angle_atom_site_label_3
_geom_angle
_geom_angle_site_symmetry_1
_geom_angle_site_symmetry_3
_geom_angle_publ_flag
N4 C1 N1 109.52(10) . . ?
N4 C1 N5 124.15(10) . . ?
N1 C1 N5 126.27(11) . . ?
N5 C2 H2A 109.5 . . ?
N5 C2 H2B 109.5 . . ?
H2A C2 H2B 109.5 . . ?
N5 C2 H2C 109.5 . . ?
H2A C2 H2C 109.5 . . ?
H2B C2 H2C 109.5 . . ?
N5 C2 H2AA 107.3(9) . . ?
H2A C2 H2AA 142.2 . . ?
H2B C2 H2AA 65.2 . . ?
H2C C2 H2AA 48.1 . . ?
N5 C2 H2BB 107.0(8) . . ?
H2A C2 H2BB 47.5 . . ?
H2B C2 H2BB 142.3 . . ?
H2C C2 H2BB 65.9 . . ?
H2AA C2 H2BB 112.3(12) . . ?
N5 C2 H3CC 107.7(8) . . ?
H2A C2 H3CC 65.6 . . ?
H2B C2 H3CC 47.5 . . ?
H2C C2 H3CC 141.6 . . ?
H2AA C2 H3CC 110.9(12) . . ?
H2BB C2 H3CC 111.4(12) . . ?
N1 C3 C4 112.10(10) . . ?
N1 C3 H3A 107.9(8) . . ?
C4 C3 H3A 107.4(8) . . ?
N1 C3 H3B 109.1(7) . . ?
C4 C3 H3B 108.5(7) . . ?
H3A C3 H3B 111.9(11) . . ?
O1 C4 O2 126.08(11) . . ?
O1 C4 C3 125.52(11) . . ?
O2 C4 C3 108.40(10) . . ?
O2 C5 C6 105.14(10) . . ?
O2 C5 C7 109.80(10) . . ?
C6 C5 C7 112.94(12) . . ?
O2 C5 H5 109.0(7) . . ?
C6 C5 H5 110.5(8) . . ?
C7 C5 H5 109.3(7) . . ?
C5 C6 H6A 109.5 . . ?
C5 C6 H6B 109.5 . . ?
H6A C6 H6B 109.5 . . ?
C5 C6 H6C 109.5 . . ?
H6A C6 H6C 109.5 . . ?
H6B C6 H6C 109.5 . . ?
C5 C7 H7A 109.5 . . ?
C5 C7 H7B 109.5 . . ?
H7A C7 H7B 109.5 . . ?
C5 C7 H7C 109.5 . . ?
H7A C7 H7C 109.5 . . ?
H7B C7 H7C 109.5 . . ?
C1 N1 N2 106.97(10) . . ?
C1 N1 C3 133.38(10) . . ?
N2 N1 C3 119.61(10) . . ?
N3 N2 N1 106.75(9) . . ?
N2 N3 N4 111.39(10) . . ?
C1 N4 N3 105.36(10) . . ?
C1 N5 N6 115.73(9) . . ?
C1 N5 C2 120.46(10) . . ?
N6 N5 C2 122.16(10) . . ?
N6 N6 N5 111.25(12) 2_575 . ?
C4 O2 C5 117.90(9) . . ?

loop_
_geom_bond_atom_site_label_1
_geom_bond_atom_site_label_2
_geom_bond_distance
_geom_bond_site_symmetry_2
_geom_bond_publ_flag
C1 N4 1.3186(15) . ?
C1 N1 1.3515(15) . ?
C1 N5 1.3706(15) . ?
C2 N5 1.4621(16) . ?
C2 H2A 0.9800 . ?
C2 H2B 0.9800 . ?
C2 H2C 0.9800 . ?
C2 H2AA 0.953(17) . ?
C2 H2BB 0.988(15) . ?
C2 H3CC 1.000(15) . ?
C3 N1 1.4458(15) . ?
C3 C4 1.5137(17) . ?
C3 H3A 0.940(14) . ?
C3 H3B 0.942(12) . ?
C4 O1 1.2019(15) . ?
C4 O2 1.3327(14) . ?
C5 O2 1.4726(15) . ?
C5 C6 1.501(2) . ?
C5 C7 1.5080(18) . ?
C5 H5 0.965(14) . ?
C6 H6A 0.9800 . ?
C6 H6B 0.9800 . ?
C6 H6C 0.9800 . ?
C7 H7A 0.9800 . ?
C7 H7B 0.9800 . ?
C7 H7C 0.9800 . ?
N1 N2 1.3676(14) . ?
N2 N3 1.2885(15) . ?
N3 N4 1.3648(14) . ?
N5 N6 1.3729(14) . ?
N6 N6 1.2564(19) 2_575 ?

loop_
_geom_torsion_atom_site_label_1
_geom_torsion_atom_site_label_2
_geom_torsion_atom_site_label_3
_geom_torsion_atom_site_label_4
_geom_torsion
_geom_torsion_site_symmetry_1
_geom_torsion_site_symmetry_2
_geom_torsion_site_symmetry_3
_geom_torsion_site_symmetry_4
_geom_torsion_publ_flag
N1 C3 C4 O1 0.03(17) . . . . ?
N1 C3 C4 O2 -179.87(9) . . . . ?
N4 C1 N1 N2 -0.55(13) . . . . ?
N5 C1 N1 N2 -177.77(11) . . . . ?
N4 C1 N1 C3 176.97(12) . . . . ?
N5 C1 N1 C3 -0.3(2) . . . . ?
C4 C3 N1 C1 87.74(15) . . . . ?
C4 C3 N1 N2 -94.99(12) . . . . ?
C1 N1 N2 N3 0.77(12) . . . . ?
C3 N1 N2 N3 -177.15(10) . . . . ?
N1 N2 N3 N4 -0.73(13) . . . . ?
N1 C1 N4 N3 0.12(13) . . . . ?
N5 C1 N4 N3 177.41(10) . . . . ?
N2 N3 N4 C1 0.40(13) . . . . ?
N4 C1 N5 N6 155.20(11) . . . . ?
N1 C1 N5 N6 -27.96(16) . . . . ?
N4 C1 N5 C2 -10.49(18) . . . . ?
N1 C1 N5 C2 166.35(11) . . . . ?
C1 N5 N6 N6 -170.86(11) . . . 2_575 ?
C2 N5 N6 N6 -5.44(18) . . . 2_575 ?
O1 C4 O2 C5 1.33(17) . . . . ?
C3 C4 O2 C5 -178.76(9) . . . . ?
C6 C5 O2 C4 -159.42(11) . . . . ?
C7 C5 O2 C4 78.81(13) . . . . ?
